data_8105722
loop_
_publ_author_name
'Fan, Shuai'
'Zhang, Qian'
'Lv, Xu-Dong'
'Jin, Yuan-Yuan'
'Yang, Zhao-Yong'

_publ_section_title
;
 Crystal structure of diethyl
 4,6-diphenyl-1,9-di-p-tolylhexahydro-3H-2,7,3,5-(epimethanetriyliminomethanetriyl)cyclopenta[b]pyridine-3,5(2H)-dicarboxylate,
 C42H42N2O4
;
_journal_issue 3
_journal_name_full 'Zeitschrift f\"ur Kristallographie - New Crystal Structures'
_journal_page_first 455
_journal_page_last 457
_journal_paper_doi 10.1515/ncrs-2022-0029
_journal_volume 237
_journal_year 2022
_chemical_formula_sum 'C42 H42 N2 O4'
_chemical_formula_weight 638.77
_space_group_crystal_system triclinic
_space_group_IT_number 2
_space_group_name_Hall '-P 1'
_space_group_name_H-M_alt 'P -1'
_atom_sites_solution_hydrogens geom
_cell_angle_alpha 69.221(4)
_cell_angle_beta 82.384(5)
_cell_angle_gamma 72.805(4)
_cell_formula_units_Z 2
_cell_length_a 9.309(3)
_cell_length_b 14.191(5)
_cell_length_c 14.918(5)
_cell_measurement_reflns_used 1524
_cell_measurement_temperature 296(2)
_cell_measurement_theta_max 19.13
_cell_measurement_theta_min 2.29
_cell_volume 1759.3(10)
_computing_structure_refinement 'SHELXL-2016/6 (Sheldrick, 2016)'
_computing_structure_solution 'SHELXT 2014/5 (Sheldrick, 2014)'
_diffrn_ambient_temperature 296(2)
_diffrn_measured_fraction_theta_full 0.993
_diffrn_measured_fraction_theta_max 0.993
_diffrn_measurement_device_type 'Bruker APEX-II CCD'
_diffrn_measurement_method '\f and \w scans'
_diffrn_radiation_type MoK\a
_diffrn_radiation_wavelength 0.71073
_diffrn_reflns_av_R_equivalents 0.0552
_diffrn_reflns_av_unetI/netI 0.0900
_diffrn_reflns_Laue_measured_fraction_full 0.993
_diffrn_reflns_Laue_measured_fraction_max 0.993
_diffrn_reflns_limit_h_max 11
_diffrn_reflns_limit_h_min -11
_diffrn_reflns_limit_k_max 16
_diffrn_reflns_limit_k_min -16
_diffrn_reflns_limit_l_max 17
_diffrn_reflns_limit_l_min -17
_diffrn_reflns_number 13612
_diffrn_reflns_point_group_measured_fraction_full 0.993
_diffrn_reflns_point_group_measured_fraction_max 0.993
_diffrn_reflns_theta_full 24.999
_diffrn_reflns_theta_max 24.999
_diffrn_reflns_theta_min 2.291
_exptl_absorpt_coefficient_mu 0.077
_exptl_crystal_colour colourless
_exptl_crystal_density_diffrn 1.206
_exptl_crystal_description block
_exptl_crystal_F_000 680
_exptl_crystal_size_max 0.180
_exptl_crystal_size_mid 0.160
_exptl_crystal_size_min 0.140
_refine_diff_density_max 0.273
_refine_diff_density_min -0.196
_refine_diff_density_rms 0.044
_refine_ls_extinction_coef .
_refine_ls_extinction_method none
_refine_ls_goodness_of_fit_ref 1.139
_refine_ls_hydrogen_treatment constr
_refine_ls_matrix_type full
_refine_ls_number_parameters 436
_refine_ls_number_reflns 6153
_refine_ls_number_restraints 1
_refine_ls_restrained_S_all 1.141
_refine_ls_R_factor_all 0.1449
_refine_ls_R_factor_gt 0.0699
_refine_ls_shift/su_max 0.000
_refine_ls_shift/su_mean 0.000
_refine_ls_structure_factor_coef Fsqd
_refine_ls_weighting_details 'w=1/[\s^2^(Fo^2^)+(0.0600P)^2^] where P=(Fo^2^+2Fc^2^)/3'
_refine_ls_weighting_scheme calc
_refine_ls_wR_factor_gt 0.1538
_refine_ls_wR_factor_ref 0.1806
_reflns_Friedel_coverage 0.000
_reflns_Friedel_fraction_full .
_reflns_Friedel_fraction_max .
_reflns_number_gt 3035
_reflns_number_total 6153
_reflns_threshold_expression 'I > 2\s(I)'
_cod_data_source_file suppl_j_ncrs-2022-0029_suppl.cif
_cod_data_source_block C62_0m_a
_cod_original_cell_volume 1759.2(10)
_cod_database_code 8105722
_shelx_space_group_comment
; 
The symmetry employed for this shelxl refinement is uniquely defined 
by the following loop, which should always be used as a source of 
symmetry information in preference to the above space-group names. 
They are only intended as comments. 
;
_shelx_estimated_absorpt_t_min 0.986
_shelx_estimated_absorpt_t_max 0.989

loop_
_space_group_symop_operation_xyz
'x, y, z'
'-x, -y, -z'

loop_
_atom_site_label
_atom_site_type_symbol
_atom_site_fract_x
_atom_site_fract_y
_atom_site_fract_z
_atom_site_U_iso_or_equiv
_atom_site_adp_type
_atom_site_occupancy
_atom_site_site_symmetry_order
_atom_site_calc_flag
_atom_site_refinement_flags_posn
_atom_site_refinement_flags_adp
_atom_site_refinement_flags_occupancy
_atom_site_disorder_assembly
_atom_site_disorder_group
O1 O 0.1743(3) 0.16745(18) 0.29691(16) 0.0652(7) Uani 1 1 d . . . . .
O2 O 0.3072(3) 0.0507(2) 0.42235(18) 0.0711(8) Uani 1 1 d . . . . .
O3 O 0.1796(3) 0.4520(2) 0.14238(17) 0.0687(7) Uani 1 1 d . . . . .
O4 O 0.1552(3) 0.5808(2) 0.20067(18) 0.0799(8) Uani 1 1 d . . . . .
N1 N 0.3176(3) 0.2735(2) 0.52951(18) 0.0493(7) Uani 1 1 d . . . . .
N2 N 0.5155(3) 0.2589(2) 0.31320(17) 0.0487(7) Uani 1 1 d . . . . .
C1 C 0.4964(7) 0.1597(4) 0.9162(3) 0.124(2) Uani 1 1 d . . . . .
H1A H 0.577354 0.096735 0.932153 0.186 Uiso 1 1 calc R U . . .
H1B H 0.411031 0.148420 0.958220 0.186 Uiso 1 1 calc R U . . .
H1C H 0.527715 0.215206 0.923377 0.186 Uiso 1 1 calc R U . . .
C2 C 0.4537(5) 0.1892(4) 0.8132(3) 0.0767(12) Uani 1 1 d . . . . .
C3 C 0.3774(6) 0.2900(4) 0.7626(3) 0.0906(14) Uani 1 1 d . . . . .
H3 H 0.353746 0.341019 0.791663 0.109 Uiso 1 1 calc R U . . .
C4 C 0.3354(5) 0.3167(3) 0.6701(3) 0.0816(13) Uani 1 1 d . . . . .
H4 H 0.282848 0.385422 0.638491 0.098 Uiso 1 1 calc R U . . .
C5 C 0.3687(4) 0.2446(3) 0.6220(2) 0.0498(9) Uani 1 1 d . . . . .
C6 C 0.4447(4) 0.1445(3) 0.6726(2) 0.0596(10) Uani 1 1 d . . . . .
H6 H 0.471096 0.093660 0.643180 0.072 Uiso 1 1 calc R U . . .
C7 C 0.4829(5) 0.1178(3) 0.7663(3) 0.0745(12) Uani 1 1 d . . . . .
H7 H 0.530535 0.048294 0.799115 0.089 Uiso 1 1 calc R U . . .
C8 C 0.3874(4) 0.2111(3) 0.4670(2) 0.0479(9) Uani 1 1 d . . . . .
H8 H 0.422024 0.136128 0.502876 0.057 Uiso 1 1 calc R U . . .
C9 C 0.5177(4) 0.2575(3) 0.4105(2) 0.0491(9) Uani 1 1 d . . . . .
H9 H 0.615509 0.219238 0.439910 0.059 Uiso 1 1 calc R U . . .
C10 C 0.4647(4) 0.3726(3) 0.4099(2) 0.0527(9) Uani 1 1 d . . . . .
H10 H 0.535268 0.388956 0.441691 0.063 Uiso 1 1 calc R U . . .
C11 C 0.3098(4) 0.3795(3) 0.4627(2) 0.0525(9) Uani 1 1 d . . . . .
H11 H 0.285327 0.431272 0.495607 0.063 Uiso 1 1 calc R U . . .
C12 C 0.2975(4) 0.4145(3) 0.2903(2) 0.0468(8) Uani 1 1 d . . . . .
C13 C 0.3561(3) 0.2975(2) 0.2937(2) 0.0455(8) Uani 1 1 d . . . . .
H13 H 0.333428 0.288174 0.235570 0.055 Uiso 1 1 calc R U . . .
C14 C 0.2766(3) 0.2353(2) 0.3863(2) 0.0442(8) Uani 1 1 d . . . . .
C15 C 0.1292(3) 0.3177(2) 0.3946(2) 0.0468(8) Uani 1 1 d . . . . .
H15 H 0.074925 0.337666 0.335826 0.056 Uiso 1 1 calc R U . . .
C16 C 0.1969(4) 0.4076(2) 0.3833(2) 0.0472(8) Uani 1 1 d . . . . .
H16 H 0.119324 0.473270 0.377833 0.057 Uiso 1 1 calc R U . . .
C17 C 0.4303(4) 0.4507(3) 0.3082(2) 0.0516(9) Uani 1 1 d . . . . .
H17 H 0.387605 0.520296 0.314144 0.062 Uiso 1 1 calc R U . . .
C18 C 0.5571(4) 0.4585(3) 0.2347(2) 0.0517(9) Uani 1 1 d . . . . .
C19 C 0.5300(4) 0.5154(3) 0.1395(3) 0.0688(11) Uani 1 1 d . . . . .
H19 H 0.431058 0.547224 0.120503 0.083 Uiso 1 1 calc R U . . .
C20 C 0.6453(5) 0.5267(4) 0.0711(3) 0.0790(13) Uani 1 1 d . . . . .
H20 H 0.622849 0.565644 0.007318 0.095 Uiso 1 1 calc R U . . .
C21 C 0.7907(5) 0.4815(4) 0.0964(3) 0.0819(13) Uani 1 1 d . . . . .
H21 H 0.868710 0.488925 0.050829 0.098 Uiso 1 1 calc R U . . .
C22 C 0.8199(5) 0.4247(4) 0.1907(3) 0.0919(15) Uani 1 1 d . . . . .
H22 H 0.919019 0.392211 0.209000 0.110 Uiso 1 1 calc R U . . .
C23 C 0.7059(4) 0.4147(3) 0.2586(3) 0.0779(12) Uani 1 1 d . . . . .
H23 H 0.729540 0.377389 0.322446 0.094 Uiso 1 1 calc R U . . .
C24 C 0.6047(4) 0.1771(3) 0.2812(2) 0.0467(8) Uani 1 1 d . . . . .
C25 C 0.6063(4) 0.1875(3) 0.1855(2) 0.0646(10) Uani 1 1 d . . . . .
H25 H 0.546384 0.247837 0.143641 0.078 Uiso 1 1 calc R U . . .
C26 C 0.6947(5) 0.1106(3) 0.1508(3) 0.0762(12) Uani 1 1 d . . . . .
H26 H 0.690659 0.119259 0.086344 0.091 Uiso 1 1 calc R U . . .
C27 C 0.7887(4) 0.0215(3) 0.2087(3) 0.0730(11) Uani 1 1 d . . . . .
C28 C 0.7883(4) 0.0113(3) 0.3044(3) 0.0714(11) Uani 1 1 d . . . . .
H28 H 0.849949 -0.048464 0.345850 0.086 Uiso 1 1 calc R U . . .
C29 C 0.6982(4) 0.0878(3) 0.3401(2) 0.0583(10) Uani 1 1 d . . . . .
H29 H 0.700890 0.078689 0.404744 0.070 Uiso 1 1 calc R U . . .
C30 C 0.8856(5) -0.0645(4) 0.1719(4) 0.1103(17) Uani 1 1 d . . . . .
H30A H 0.834515 -0.117846 0.184472 0.165 Uiso 1 1 calc R U . . .
H30B H 0.979670 -0.094354 0.203792 0.165 Uiso 1 1 calc R U . . .
H30C H 0.903803 -0.035847 0.104042 0.165 Uiso 1 1 calc R U . . .
C31 C 0.0198(4) 0.2882(3) 0.4772(2) 0.0488(9) Uani 1 1 d . . . . .
C32 C -0.0508(4) 0.2123(3) 0.4833(2) 0.0598(10) Uani 1 1 d . . . . .
H32 H -0.026867 0.178851 0.437616 0.072 Uiso 1 1 calc R U . . .
C33 C -0.1563(4) 0.1850(3) 0.5561(3) 0.0665(11) Uani 1 1 d . . . . .
H33 H -0.200474 0.132921 0.559442 0.080 Uiso 1 1 calc R U . . .
C34 C -0.1948(4) 0.2347(3) 0.6222(3) 0.0717(11) Uani 1 1 d . . . . .
H34 H -0.266248 0.217505 0.670477 0.086 Uiso 1 1 calc R U . . .
C35 C -0.1275(5) 0.3102(3) 0.6172(3) 0.0766(12) Uani 1 1 d . . . . .
H35 H -0.152676 0.343645 0.662846 0.092 Uiso 1 1 calc R U . . .
C36 C -0.0228(4) 0.3372(3) 0.5451(3) 0.0650(10) Uani 1 1 d . . . . .
H36 H 0.020124 0.389617 0.542378 0.078 Uiso 1 1 calc R U . . .
C37 C 0.2069(4) 0.4821(3) 0.2022(3) 0.0562(10) Uani 1 1 d . . . . .
C38 C 0.0502(7) 0.6556(4) 0.1239(4) 0.124(2) Uani 1 1 d D . . . .
H38A H 0.022017 0.618379 0.088661 0.149 Uiso 1 1 calc R U . . .
H38B H -0.040399 0.690633 0.152062 0.149 Uiso 1 1 calc R U . . .
C39 C 0.1196(8) 0.7268(6) 0.0640(5) 0.188(3) Uani 1 1 d D . . . .
H39A H 0.052789 0.775482 0.014123 0.281 Uiso 1 1 calc R U . . .
H39B H 0.146477 0.763653 0.099262 0.281 Uiso 1 1 calc R U . . .
H39C H 0.208690 0.691633 0.036067 0.281 Uiso 1 1 calc R U . . .
C40 C 0.2572(4) 0.1387(3) 0.3739(2) 0.0511(9) Uani 1 1 d . . . . .
C41 C 0.1492(5) 0.0863(3) 0.2684(3) 0.0815(13) Uani 1 1 d . . . . .
H41A H 0.062347 0.064452 0.303055 0.098 Uiso 1 1 calc R U . . .
H41B H 0.236245 0.025956 0.282049 0.098 Uiso 1 1 calc R U . . .
C42 C 0.1235(8) 0.1309(4) 0.1649(3) 0.150(2) Uani 1 1 d . . . . .
H42A H 0.210756 0.151239 0.131389 0.225 Uiso 1 1 calc R U . . .
H42B H 0.037974 0.190999 0.152275 0.225 Uiso 1 1 calc R U . . .
H42C H 0.104965 0.079459 0.143257 0.225 Uiso 1 1 calc R U . . .

loop_
_atom_site_aniso_label
_atom_site_aniso_U_11
_atom_site_aniso_U_22
_atom_site_aniso_U_33
_atom_site_aniso_U_23
_atom_site_aniso_U_13
_atom_site_aniso_U_12
O1 0.0811(18) 0.0608(16) 0.0624(16) -0.0178(13) -0.0198(14) -0.0273(14)
O2 0.091(2) 0.0485(17) 0.0696(17) -0.0075(14) -0.0221(15) -0.0188(15)
O3 0.0690(18) 0.0755(18) 0.0563(16) -0.0113(14) -0.0187(13) -0.0173(14)
O4 0.092(2) 0.0503(18) 0.0810(19) -0.0072(14) -0.0313(15) -0.0010(15)
N1 0.0581(18) 0.0475(18) 0.0413(16) -0.0140(14) -0.0046(13) -0.0126(14)
N2 0.0396(16) 0.0615(19) 0.0465(17) -0.0214(14) -0.0063(12) -0.0095(14)
C1 0.190(6) 0.130(5) 0.061(3) -0.018(3) -0.035(3) -0.058(4)
C2 0.103(3) 0.089(3) 0.045(2) -0.018(2) -0.007(2) -0.040(3)
C3 0.144(4) 0.080(3) 0.060(3) -0.027(3) -0.013(3) -0.037(3)
C4 0.125(4) 0.062(3) 0.062(3) -0.028(2) -0.011(2) -0.019(3)
C5 0.053(2) 0.057(2) 0.043(2) -0.0171(19) 0.0002(16) -0.0201(19)
C6 0.074(3) 0.059(3) 0.045(2) -0.0182(19) -0.0031(19) -0.017(2)
C7 0.086(3) 0.074(3) 0.056(3) -0.011(2) -0.014(2) -0.017(2)
C8 0.054(2) 0.049(2) 0.0418(19) -0.0172(17) -0.0071(16) -0.0109(17)
C9 0.047(2) 0.059(2) 0.042(2) -0.0173(17) -0.0066(15) -0.0122(17)
C10 0.054(2) 0.060(2) 0.048(2) -0.0155(18) -0.0049(17) -0.0213(18)
C11 0.061(2) 0.047(2) 0.051(2) -0.0160(18) -0.0005(17) -0.0174(18)
C12 0.046(2) 0.049(2) 0.0434(19) -0.0093(16) -0.0051(16) -0.0155(17)
C13 0.043(2) 0.050(2) 0.0420(19) -0.0134(16) -0.0050(15) -0.0126(17)
C14 0.048(2) 0.040(2) 0.0448(19) -0.0123(16) -0.0079(15) -0.0116(16)
C15 0.046(2) 0.042(2) 0.048(2) -0.0086(16) -0.0091(16) -0.0106(17)
C16 0.048(2) 0.041(2) 0.049(2) -0.0129(16) -0.0016(16) -0.0094(16)
C17 0.054(2) 0.053(2) 0.048(2) -0.0137(17) -0.0029(17) -0.0185(18)
C18 0.050(2) 0.060(2) 0.051(2) -0.0136(18) -0.0032(18) -0.0277(19)
C19 0.052(2) 0.092(3) 0.058(3) -0.017(2) -0.001(2) -0.024(2)
C20 0.072(3) 0.118(4) 0.050(2) -0.016(2) 0.005(2) -0.047(3)
C21 0.063(3) 0.125(4) 0.069(3) -0.031(3) 0.009(2) -0.048(3)
C22 0.047(3) 0.141(4) 0.079(3) -0.015(3) -0.007(2) -0.036(3)
C23 0.055(3) 0.113(4) 0.060(3) -0.011(2) -0.003(2) -0.036(2)
C24 0.044(2) 0.050(2) 0.046(2) -0.0111(18) -0.0030(16) -0.0165(17)
C25 0.064(3) 0.072(3) 0.048(2) -0.018(2) -0.0047(18) -0.005(2)
C26 0.080(3) 0.088(3) 0.060(3) -0.032(2) 0.001(2) -0.012(3)
C27 0.063(3) 0.077(3) 0.085(3) -0.042(3) 0.002(2) -0.010(2)
C28 0.059(3) 0.060(3) 0.086(3) -0.022(2) -0.012(2) 0.000(2)
C29 0.058(2) 0.060(3) 0.053(2) -0.015(2) -0.0110(18) -0.010(2)
C30 0.094(4) 0.098(4) 0.149(4) -0.075(3) 0.001(3) 0.000(3)
C31 0.044(2) 0.047(2) 0.051(2) -0.0099(17) -0.0001(16) -0.0130(17)
C32 0.052(2) 0.064(3) 0.060(2) -0.0130(19) -0.0053(19) -0.018(2)
C33 0.053(2) 0.073(3) 0.069(3) -0.006(2) -0.005(2) -0.029(2)
C34 0.057(3) 0.081(3) 0.067(3) -0.012(2) 0.012(2) -0.026(2)
C35 0.078(3) 0.079(3) 0.074(3) -0.030(2) 0.022(2) -0.029(3)
C36 0.064(3) 0.058(3) 0.074(3) -0.022(2) 0.014(2) -0.024(2)
C37 0.043(2) 0.061(3) 0.058(2) -0.009(2) -0.0007(18) -0.0181(19)
C38 0.168(6) 0.078(4) 0.102(4) 0.016(3) -0.065(4) -0.028(4)
C39 0.204(7) 0.149(6) 0.153(6) 0.049(5) -0.061(5) -0.062(6)
C40 0.056(2) 0.055(3) 0.041(2) -0.0122(19) -0.0022(17) -0.0175(19)
C41 0.097(3) 0.085(3) 0.088(3) -0.044(3) -0.010(2) -0.041(3)
C42 0.252(8) 0.137(5) 0.086(4) -0.036(3) -0.058(4) -0.068(5)

loop_
_atom_type_symbol
_atom_type_description
_atom_type_scat_dispersion_real
_atom_type_scat_dispersion_imag
_atom_type_scat_source
C C 0.0033 0.0016 'International Tables Vol C Tables 4.2.6.8 and 6.1.1.4'
H H 0.0000 0.0000 'International Tables Vol C Tables 4.2.6.8 and 6.1.1.4'
N N 0.0061 0.0033 'International Tables Vol C Tables 4.2.6.8 and 6.1.1.4'
O O 0.0106 0.0060 'International Tables Vol C Tables 4.2.6.8 and 6.1.1.4'

loop_
_geom_angle_atom_site_label_1
_geom_angle_atom_site_label_2
_geom_angle_atom_site_label_3
_geom_angle
_geom_angle_site_symmetry_1
_geom_angle_site_symmetry_3
C40 O1 C41 118.3(3) . .
C37 O4 C38 117.9(3) . .
C5 N1 C11 119.2(3) . .
C5 N1 C8 120.9(3) . .
C11 N1 C8 100.8(2) . .
C24 N2 C9 122.7(3) . .
C24 N2 C13 119.2(3) . .
C9 N2 C13 102.5(2) . .
C2 C1 H1A 109.5 . .
C2 C1 H1B 109.5 . .
H1A C1 H1B 109.5 . .
C2 C1 H1C 109.5 . .
H1A C1 H1C 109.5 . .
H1B C1 H1C 109.5 . .
C7 C2 C3 116.1(4) . .
C7 C2 C1 122.7(4) . .
C3 C2 C1 121.1(4) . .
C4 C3 C2 121.4(4) . .
C4 C3 H3 119.3 . .
C2 C3 H3 119.3 . .
C3 C4 C5 122.2(4) . .
C3 C4 H4 118.9 . .
C5 C4 H4 118.9 . .
C6 C5 C4 116.2(3) . .
C6 C5 N1 123.2(3) . .
C4 C5 N1 120.6(3) . .
C5 C6 C7 121.2(3) . .
C5 C6 H6 119.4 . .
C7 C6 H6 119.4 . .
C2 C7 C6 122.8(4) . .
C2 C7 H7 118.6 . .
C6 C7 H7 118.6 . .
N1 C8 C9 105.8(3) . .
N1 C8 C14 109.6(3) . .
C9 C8 C14 103.0(2) . .
N1 C8 H8 112.6 . .
C9 C8 H8 112.6 . .
C14 C8 H8 112.6 . .
N2 C9 C8 106.5(2) . .
N2 C9 C10 108.2(2) . .
C8 C9 C10 102.8(3) . .
N2 C9 H9 112.9 . .
C8 C9 H9 112.9 . .
C10 C9 H9 112.9 . .
C17 C10 C11 104.5(3) . .
C17 C10 C9 111.7(3) . .
C11 C10 C9 103.5(3) . .
C17 C10 H10 112.2 . .
C11 C10 H10 112.2 . .
C9 C10 H10 112.2 . .
N1 C11 C10 105.6(3) . .
N1 C11 C16 109.4(3) . .
C10 C11 C16 104.7(2) . .
N1 C11 H11 112.2 . .
C10 C11 H11 112.2 . .
C16 C11 H11 112.2 . .
C37 C12 C16 111.0(3) . .
C37 C12 C17 117.1(3) . .
C16 C12 C17 103.8(2) . .
C37 C12 C13 111.3(3) . .
C16 C12 C13 103.2(2) . .
C17 C12 C13 109.4(3) . .
N2 C13 C12 109.6(3) . .
N2 C13 C14 105.1(2) . .
C12 C13 C14 104.5(2) . .
N2 C13 H13 112.4 . .
C12 C13 H13 112.4 . .
C14 C13 H13 112.4 . .
C40 C14 C15 115.2(3) . .
C40 C14 C8 113.8(3) . .
C15 C14 C8 111.6(2) . .
C40 C14 C13 109.8(3) . .
C15 C14 C13 102.5(2) . .
C8 C14 C13 102.5(2) . .
C31 C15 C16 119.5(3) . .
C31 C15 C14 119.0(3) . .
C16 C15 C14 98.1(2) . .
C31 C15 H15 106.4 . .
C16 C15 H15 106.4 . .
C14 C15 H15 106.4 . .
C15 C16 C11 112.5(2) . .
C15 C16 C12 103.3(2) . .
C11 C16 C12 104.0(3) . .
C15 C16 H16 112.1 . .
C11 C16 H16 112.1 . .
C12 C16 H16 112.1 . .
C18 C17 C10 118.5(3) . .
C18 C17 C12 118.4(3) . .
C10 C17 C12 97.4(3) . .
C18 C17 H17 107.2 . .
C10 C17 H17 107.2 . .
C12 C17 H17 107.2 . .
C19 C18 C23 116.2(3) . .
C19 C18 C17 121.1(3) . .
C23 C18 C17 122.6(3) . .
C18 C19 C20 122.1(4) . .
C18 C19 H19 119.0 . .
C20 C19 H19 119.0 . .
C21 C20 C19 120.4(4) . .
C21 C20 H20 119.8 . .
C19 C20 H20 119.8 . .
C20 C21 C22 118.4(4) . .
C20 C21 H21 120.8 . .
C22 C21 H21 120.8 . .
C21 C22 C23 121.2(4) . .
C21 C22 H22 119.4 . .
C23 C22 H22 119.4 . .
C22 C23 C18 121.6(4) . .
C22 C23 H23 119.2 . .
C18 C23 H23 119.2 . .
C29 C24 C25 117.3(3) . .
C29 C24 N2 123.1(3) . .
C25 C24 N2 119.5(3) . .
C26 C25 C24 121.4(3) . .
C26 C25 H25 119.3 . .
C24 C25 H25 119.3 . .
C27 C26 C25 121.8(4) . .
C27 C26 H26 119.1 . .
C25 C26 H26 119.1 . .
C26 C27 C28 116.9(4) . .
C26 C27 C30 122.5(4) . .
C28 C27 C30 120.6(4) . .
C27 C28 C29 121.6(3) . .
C27 C28 H28 119.2 . .
C29 C28 H28 119.2 . .
C24 C29 C28 121.0(3) . .
C24 C29 H29 119.5 . .
C28 C29 H29 119.5 . .
C27 C30 H30A 109.5 . .
C27 C30 H30B 109.5 . .
H30A C30 H30B 109.5 . .
C27 C30 H30C 109.5 . .
H30A C30 H30C 109.5 . .
H30B C30 H30C 109.5 . .
C36 C31 C32 116.7(3) . .
C36 C31 C15 123.6(3) . .
C32 C31 C15 119.5(3) . .
C31 C32 C33 121.7(4) . .
C31 C32 H32 119.2 . .
C33 C32 H32 119.2 . .
C34 C33 C32 119.8(4) . .
C34 C33 H33 120.1 . .
C32 C33 H33 120.1 . .
C33 C34 C35 119.5(4) . .
C33 C34 H34 120.2 . .
C35 C34 H34 120.2 . .
C34 C35 C36 120.6(4) . .
C34 C35 H35 119.7 . .
C36 C35 H35 119.7 . .
C31 C36 C35 121.6(4) . .
C31 C36 H36 119.2 . .
C35 C36 H36 119.2 . .
O3 C37 O4 123.5(3) . .
O3 C37 C12 125.4(4) . .
O4 C37 C12 111.0(3) . .
C39 C38 O4 108.8(5) . .
C39 C38 H38A 109.9 . .
O4 C38 H38A 109.9 . .
C39 C38 H38B 109.9 . .
O4 C38 H38B 109.9 . .
H38A C38 H38B 108.3 . .
C38 C39 H39A 109.5 . .
C38 C39 H39B 109.5 . .
H39A C39 H39B 109.5 . .
C38 C39 H39C 109.5 . .
H39A C39 H39C 109.5 . .
H39B C39 H39C 109.5 . .
O2 C40 O1 124.0(3) . .
O2 C40 C14 126.9(3) . .
O1 C40 C14 109.1(3) . .
O1 C41 C42 106.9(3) . .
O1 C41 H41A 110.3 . .
C42 C41 H41A 110.3 . .
O1 C41 H41B 110.3 . .
C42 C41 H41B 110.3 . .
H41A C41 H41B 108.6 . .
C41 C42 H42A 109.5 . .
C41 C42 H42B 109.5 . .
H42A C42 H42B 109.5 . .
C41 C42 H42C 109.5 . .
H42A C42 H42C 109.5 . .
H42B C42 H42C 109.5 . .

loop_
_geom_bond_atom_site_label_1
_geom_bond_atom_site_label_2
_geom_bond_distance
_geom_bond_site_symmetry_2
O1 C40 1.341(4) .
O1 C41 1.447(4) .
O2 C40 1.186(4) .
O3 C37 1.200(4) .
O4 C37 1.332(4) .
O4 C38 1.488(5) .
N1 C5 1.398(4) .
N1 C11 1.466(4) .
N1 C8 1.471(4) .
N2 C24 1.409(4) .
N2 C9 1.447(4) .
N2 C13 1.451(4) .
C1 C2 1.516(5) .
C1 H1A 0.9600 .
C1 H1B 0.9600 .
C1 H1C 0.9600 .
C2 C7 1.372(5) .
C2 C3 1.376(5) .
C3 C4 1.373(5) .
C3 H3 0.9300 .
C4 C5 1.390(5) .
C4 H4 0.9300 .
C5 C6 1.369(4) .
C6 C7 1.378(4) .
C6 H6 0.9300 .
C7 H7 0.9300 .
C8 C9 1.556(4) .
C8 C14 1.568(4) .
C8 H8 0.9800 .
C9 C10 1.558(4) .
C9 H9 0.9800 .
C10 C17 1.536(4) .
C10 C11 1.543(4) .
C10 H10 0.9800 .
C11 C16 1.554(4) .
C11 H11 0.9800 .
C12 C37 1.509(4) .
C12 C16 1.557(4) .
C12 C17 1.557(4) .
C12 C13 1.572(4) .
C13 C14 1.576(4) .
C13 H13 0.9800 .
C14 C40 1.509(5) .
C14 C15 1.542(4) .
C15 C31 1.511(4) .
C15 C16 1.532(4) .
C15 H15 0.9800 .
C16 H16 0.9800 .
C17 C18 1.503(4) .
C17 H17 0.9800 .
C18 C19 1.376(4) .
C18 C23 1.377(5) .
C19 C20 1.383(5) .
C19 H19 0.9300 .
C20 C21 1.356(5) .
C20 H20 0.9300 .
C21 C22 1.366(5) .
C21 H21 0.9300 .
C22 C23 1.369(5) .
C22 H22 0.9300 .
C23 H23 0.9300 .
C24 C29 1.377(4) .
C24 C25 1.379(4) .
C25 C26 1.376(5) .
C25 H25 0.9300 .
C26 C27 1.371(5) .
C26 H26 0.9300 .
C27 C28 1.382(5) .
C27 C30 1.516(5) .
C28 C29 1.385(5) .
C28 H28 0.9300 .
C29 H29 0.9300 .
C30 H30A 0.9600 .
C30 H30B 0.9600 .
C30 H30C 0.9600 .
C31 C36 1.378(4) .
C31 C32 1.391(5) .
C32 C33 1.392(5) .
C32 H32 0.9300 .
C33 C34 1.360(5) .
C33 H33 0.9300 .
C34 C35 1.368(5) .
C34 H34 0.9300 .
C35 C36 1.380(5) .
C35 H35 0.9300 .
C36 H36 0.9300 .
C38 C39 1.351(7) .
C38 H38A 0.9700 .
C38 H38B 0.9700 .
C39 H39A 0.9600 .
C39 H39B 0.9600 .
C39 H39C 0.9600 .
C41 C42 1.469(5) .
C41 H41A 0.9700 .
C41 H41B 0.9700 .
C42 H42A 0.9600 .
C42 H42B 0.9600 .
C42 H42C 0.9600 .

loop_
_geom_torsion_atom_site_label_1
_geom_torsion_atom_site_label_2
_geom_torsion_atom_site_label_3
_geom_torsion_atom_site_label_4
_geom_torsion
_geom_torsion_site_symmetry_1
_geom_torsion_site_symmetry_2
_geom_torsion_site_symmetry_3
_geom_torsion_site_symmetry_4
C7 C2 C3 C4 -0.9(7) . . . .
C1 C2 C3 C4 -178.5(4) . . . .
C2 C3 C4 C5 -0.8(7) . . . .
C3 C4 C5 C6 0.7(6) . . . .
C3 C4 C5 N1 176.8(4) . . . .
C11 N1 C5 C6 -148.7(3) . . . .
C8 N1 C5 C6 -22.9(5) . . . .
C11 N1 C5 C4 35.4(5) . . . .
C8 N1 C5 C4 161.2(3) . . . .
C4 C5 C6 C7 1.1(5) . . . .
N1 C5 C6 C7 -175.0(3) . . . .
C3 C2 C7 C6 2.7(6) . . . .
C1 C2 C7 C6 -179.8(4) . . . .
C5 C6 C7 C2 -2.9(6) . . . .
C5 N1 C8 C9 -89.8(3) . . . .
C11 N1 C8 C9 44.1(3) . . . .
C5 N1 C8 C14 159.8(3) . . . .
C11 N1 C8 C14 -66.4(3) . . . .
C24 N2 C9 C8 -93.9(3) . . . .
C13 N2 C9 C8 43.4(3) . . . .
C24 N2 C9 C10 156.2(3) . . . .
C13 N2 C9 C10 -66.5(3) . . . .
N1 C8 C9 N2 -139.5(2) . . . .
C14 C8 C9 N2 -24.5(3) . . . .
N1 C8 C9 C10 -25.9(3) . . . .
C14 C8 C9 C10 89.1(3) . . . .
N2 C9 C10 C17 -1.2(4) . . . .
C8 C9 C10 C17 -113.5(3) . . . .
N2 C9 C10 C11 110.6(3) . . . .
C8 C9 C10 C11 -1.7(3) . . . .
C5 N1 C11 C10 89.5(3) . . . .
C8 N1 C11 C10 -45.3(3) . . . .
C5 N1 C11 C16 -158.3(3) . . . .
C8 N1 C11 C16 66.9(3) . . . .
C17 C10 C11 N1 146.0(3) . . . .
C9 C10 C11 N1 28.9(3) . . . .
C17 C10 C11 C16 30.5(3) . . . .
C9 C10 C11 C16 -86.5(3) . . . .
C24 N2 C13 C12 -153.6(3) . . . .
C9 N2 C13 C12 67.2(3) . . . .
C24 N2 C13 C14 94.6(3) . . . .
C9 N2 C13 C14 -44.6(3) . . . .
C37 C12 C13 N2 131.4(3) . . . .
C16 C12 C13 N2 -109.6(3) . . . .
C17 C12 C13 N2 0.4(3) . . . .
C37 C12 C13 C14 -116.4(3) . . . .
C16 C12 C13 C14 2.7(3) . . . .
C17 C12 C13 C14 112.6(3) . . . .
N1 C8 C14 C40 -131.6(3) . . . .
C9 C8 C14 C40 116.1(3) . . . .
N1 C8 C14 C15 0.8(3) . . . .
C9 C8 C14 C15 -111.4(3) . . . .
N1 C8 C14 C13 109.9(3) . . . .
C9 C8 C14 C13 -2.4(3) . . . .
N2 C13 C14 C40 -92.9(3) . . . .
C12 C13 C14 C40 151.7(3) . . . .
N2 C13 C14 C15 144.2(2) . . . .
C12 C13 C14 C15 28.8(3) . . . .
N2 C13 C14 C8 28.4(3) . . . .
C12 C13 C14 C8 -87.0(3) . . . .
C40 C14 C15 C31 61.5(4) . . . .
C8 C14 C15 C31 -70.2(4) . . . .
C13 C14 C15 C31 -179.2(3) . . . .
C40 C14 C15 C16 -168.2(3) . . . .
C8 C14 C15 C16 60.1(3) . . . .
C13 C14 C15 C16 -48.9(3) . . . .
C31 C15 C16 C11 69.9(4) . . . .
C14 C15 C16 C11 -60.2(3) . . . .
C31 C15 C16 C12 -178.5(3) . . . .
C14 C15 C16 C12 51.4(3) . . . .
N1 C11 C16 C15 -1.5(4) . . . .
C10 C11 C16 C15 111.3(3) . . . .
N1 C11 C16 C12 -112.7(3) . . . .
C10 C11 C16 C12 0.1(3) . . . .
C37 C12 C16 C15 85.7(3) . . . .
C17 C12 C16 C15 -147.7(3) . . . .
C13 C12 C16 C15 -33.6(3) . . . .
C37 C12 C16 C11 -156.6(3) . . . .
C17 C12 C16 C11 -30.0(3) . . . .
C13 C12 C16 C11 84.0(3) . . . .
C11 C10 C17 C18 -175.8(3) . . . .
C9 C10 C17 C18 -64.6(4) . . . .
C11 C10 C17 C12 -47.8(3) . . . .
C9 C10 C17 C12 63.4(3) . . . .
C37 C12 C17 C18 -61.7(4) . . . .
C16 C12 C17 C18 175.7(3) . . . .
C13 C12 C17 C18 66.1(4) . . . .
C37 C12 C17 C10 170.2(3) . . . .
C16 C12 C17 C10 47.5(3) . . . .
C13 C12 C17 C10 -62.0(3) . . . .
C10 C17 C18 C19 170.4(3) . . . .
C12 C17 C18 C19 53.0(5) . . . .
C10 C17 C18 C23 -13.2(5) . . . .
C12 C17 C18 C23 -130.6(4) . . . .
C23 C18 C19 C20 1.0(6) . . . .
C17 C18 C19 C20 177.6(4) . . . .
C18 C19 C20 C21 -0.1(6) . . . .
C19 C20 C21 C22 0.1(7) . . . .
C20 C21 C22 C23 -1.1(7) . . . .
C21 C22 C23 C18 2.1(7) . . . .
C19 C18 C23 C22 -2.0(6) . . . .
C17 C18 C23 C22 -178.5(4) . . . .
C9 N2 C24 C29 1.9(5) . . . .
C13 N2 C24 C29 -128.9(3) . . . .
C9 N2 C24 C25 -174.6(3) . . . .
C13 N2 C24 C25 54.7(4) . . . .
C29 C24 C25 C26 1.7(5) . . . .
N2 C24 C25 C26 178.4(3) . . . .
C24 C25 C26 C27 -2.0(6) . . . .
C25 C26 C27 C28 1.4(6) . . . .
C25 C26 C27 C30 179.3(4) . . . .
C26 C27 C28 C29 -0.6(6) . . . .
C30 C27 C28 C29 -178.5(4) . . . .
C25 C24 C29 C28 -0.9(5) . . . .
N2 C24 C29 C28 -177.4(3) . . . .
C27 C28 C29 C24 0.4(6) . . . .
C16 C15 C31 C36 -0.7(5) . . . .
C14 C15 C31 C36 119.2(4) . . . .
C16 C15 C31 C32 175.0(3) . . . .
C14 C15 C31 C32 -65.1(4) . . . .
C36 C31 C32 C33 -1.7(5) . . . .
C15 C31 C32 C33 -177.7(3) . . . .
C31 C32 C33 C34 1.4(5) . . . .
C32 C33 C34 C35 -0.9(6) . . . .
C33 C34 C35 C36 0.8(6) . . . .
C32 C31 C36 C35 1.6(5) . . . .
C15 C31 C36 C35 177.4(3) . . . .
C34 C35 C36 C31 -1.2(6) . . . .
C38 O4 C37 O3 4.0(6) . . . .
C38 O4 C37 C12 -173.7(4) . . . .
C16 C12 C37 O3 -113.2(4) . . . .
C17 C12 C37 O3 128.0(4) . . . .
C13 C12 C37 O3 1.1(5) . . . .
C16 C12 C37 O4 64.5(4) . . . .
C17 C12 C37 O4 -54.4(4) . . . .
C13 C12 C37 O4 178.8(3) . . . .
C37 O4 C38 C39 -112.6(5) . . . .
C41 O1 C40 O2 -2.7(5) . . . .
C41 O1 C40 C14 176.4(3) . . . .
C15 C14 C40 O2 -124.9(4) . . . .
C8 C14 C40 O2 5.8(5) . . . .
C13 C14 C40 O2 120.0(4) . . . .
C15 C14 C40 O1 56.1(3) . . . .
C8 C14 C40 O1 -173.2(3) . . . .
C13 C14 C40 O1 -59.0(3) . . . .
C40 O1 C41 C42 -153.5(4) . . . .
